data_7100264
_journal_name_full 'Chemical Communications'
_journal_paper_doi 10.1039/b509310d
_journal_year 2005
_chemical_formula_moiety '(C16 H32 Na1 O4), (C48 H78 N6 Si3)'
_chemical_formula_sum 'C64 H110 N6 Na O4 Si3'
_chemical_formula_weight 1134.84
_space_group_IT_number 176
_space_group_name_Hall '-P 6c'
_space_group_name_H-M_alt 'P 63/m'
_symmetry_cell_setting hexagonal
_symmetry_Int_Tables_number 176
_symmetry_space_group_name_Hall '-P 6c'
_symmetry_space_group_name_H-M 'P 63/m'
_cell_angle_alpha 90
_cell_angle_beta 90
_cell_angle_gamma 120
_cell_formula_units_Z 2
_cell_length_a 15.0206(17)
_cell_length_b 15.0206(17)
_cell_length_c 16.8690(16)
_cell_measurement_temperature 173(2)
_cell_measurement_wavelength 0.71073
_cell_volume 3296.1(6)
_diffrn_ambient_temperature 173(2)
_exptl_crystal_density_diffrn 1.143
_cod_original_formula_sum 'C64 H110 N6 Na1 O4 Si3'
_cod_database_code 7100264

loop_
_symmetry_equiv_pos_as_xyz
'x, y, z'
'-x, -y, z+1/2'
'-y, x-y, z'
'y, -x+y, z+1/2'
'-x+y, -x, z'
'x-y, x, z+1/2'
'-x, -y, -z'
'x, y, -z-1/2'
'y, -x+y, -z'
'-y, x-y, -z-1/2'
'x-y, x, -z'
'-x+y, -x, -z-1/2'

loop_
_atom_site_label
_atom_site_type_symbol
_atom_site_fract_x
_atom_site_fract_y
_atom_site_fract_z
_atom_site_U_iso_or_equiv
_atom_site_adp_type
_atom_site_occupancy
_atom_site_symmetry_multiplicity
_atom_site_calc_flag
_atom_site_refinement_flags
_atom_site_disorder_assembly
_atom_site_disorder_group
Si Si 0.7659(2) 0.3568(2) 0.25 0.0392(10) Uani 1 2 d S . .
Na Na 0 0 0.25 0.140(5) Uani 1 6 d S . .
O1 O 0.0879(11) 0.1692(12) 0.25 0.154(6) Uani 1 2 d S . .
O2 O 0 0 0.1132(15) 0.094(8) Uani 0.5 3 d SPD . .
N N 0.8639(5) 0.3893(4) 0.1775(4) 0.0438(17) Uani 1 1 d . . .
C1 C 0.9633(6) 0.4473(6) 0.2093(5) 0.046(2) Uani 1 1 d . . .
C2 C 1.0550(6) 0.5050(6) 0.1671(5) 0.051(2) Uani 1 1 d . . .
H2 H 1.0555 0.506 0.1108 0.061 Uiso 1 1 calc R . .
C3 C 1.1463(6) 0.5611(7) 0.2105(5) 0.065(3) Uani 1 1 d . . .
H3 H 1.2094 0.5999 0.1829 0.078 Uiso 1 1 calc R . .
C4 C 0.8438(6) 0.3708(6) 0.0921(4) 0.048(2) Uani 1 1 d . . .
H4A H 0.8949 0.4331 0.0635 0.057 Uiso 1 1 calc R . .
H4B H 0.7752 0.3621 0.081 0.057 Uiso 1 1 calc R . .
C5 C 0.8470(7) 0.2765(7) 0.0566(5) 0.061(2) Uani 1 1 d . . .
C6 C 0.9558(7) 0.3002(8) 0.0452(6) 0.074(3) Uani 1 1 d . . .
H6A H 0.9901 0.3137 0.0968 0.111 Uiso 1 1 calc R . .
H6B H 0.9924 0.361 0.0113 0.111 Uiso 1 1 calc R . .
H6C H 0.9559 0.2414 0.0201 0.111 Uiso 1 1 calc R . .
C7 C 0.7912(7) 0.1837(7) 0.1107(5) 0.056(2) Uani 1 1 d . . .
H7A H 0.7197 0.1673 0.1174 0.084 Uiso 1 1 calc R . .
H7B H 0.8253 0.1993 0.1625 0.084 Uiso 1 1 calc R . .
H7C H 0.7924 0.1248 0.0871 0.084 Uiso 1 1 calc R . .
C8 C 0.7930(7) 0.2561(7) -0.0220(5) 0.064(3) Uani 1 1 d . . .
H8A H 0.7221 0.2407 -0.0137 0.096 Uiso 1 1 calc R . .
H8B H 0.7926 0.1975 -0.0477 0.096 Uiso 1 1 calc R . .
H8C H 0.8291 0.317 -0.0558 0.096 Uiso 1 1 calc R . .
C9 C 0.197(3) 0.208(3) 0.2133(19) 0.154(13) Uiso 0.5 1 d P . .
C10 C 0.256(2) 0.313(2) 0.25 0.156(9) Uiso 1 2 d S . .
C11 C 0.183(3) 0.356(3) 0.25 0.175(11) Uiso 1 2 d S . .
C12 C 0.073(2) 0.259(2) 0.25 0.139(8) Uiso 1 2 d S . .
C13 C 0.073(4) 0.079(4) 0.065(3) 0.19(3) Uiso 0.33 1 d PD . .
C14 C -0.005(10) 0.056(6) -0.001(5) 0.133(17) Uiso 0.33 1 d PD . .

loop_
_atom_site_aniso_label
_atom_site_aniso_U_11
_atom_site_aniso_U_22
_atom_site_aniso_U_33
_atom_site_aniso_U_23
_atom_site_aniso_U_13
_atom_site_aniso_U_12
Si 0.0348(17) 0.0388(18) 0.0454(17) 0 0 0.0195(15)
Na 0.132(7) 0.132(7) 0.154(13) 0 0 0.066(4)
O1 0.095(11) 0.113(11) 0.230(18) 0 0 0.033(9)
O2 0.107(12) 0.107(12) 0.069(15) 0 0 0.054(6)
N 0.037(4) 0.038(4) 0.055(4) 0.001(3) 0.003(3) 0.017(3)
C1 0.036(5) 0.037(4) 0.067(5) -0.002(3) 0.002(3) 0.019(4)
C2 0.032(4) 0.038(5) 0.072(6) 0.007(4) 0.007(4) 0.010(4)
C3 0.033(5) 0.058(6) 0.088(6) 0.014(4) 0.009(4) 0.011(4)
C4 0.048(5) 0.047(5) 0.046(4) 0.004(3) 0.002(3) 0.023(4)
C5 0.051(5) 0.052(5) 0.074(6) -0.010(4) 0.012(4) 0.021(4)
C6 0.054(6) 0.076(7) 0.096(7) -0.019(5) 0.017(5) 0.034(5)
C7 0.057(5) 0.060(6) 0.056(5) -0.004(4) 0.003(4) 0.033(5)
C8 0.072(6) 0.053(5) 0.049(5) -0.001(4) 0.007(4) 0.017(5)

loop_
_geom_bond_atom_site_label_1
_geom_bond_atom_site_label_2
_geom_bond_distance
_geom_bond_site_symmetry_2
_geom_bond_publ_flag
Si N 1.784(6) . ?
Si Si 2.338(5) 3_655 ?
Na O1 2.202(16) . ?
Na O2 2.31(3) . ?
O1 C12 1.47(3) . ?
O1 C9 1.56(4) . ?
O2 C13 1.41(2) . ?
N C1 1.405(10) . ?
N C4 1.469(9) . ?
C1 C1 1.373(15) 8_556 ?
C1 C2 1.401(11) . ?
C2 C3 1.403(12) . ?
C3 C3 1.333(18) 8_556 ?
C4 C5 1.560(11) . ?
C5 C6 1.500(12) . ?
C5 C8 1.503(12) . ?
C5 C7 1.519(12) . ?
C9 C10 1.50(4) . ?
C10 C11 1.53(4) . ?
C11 C12 1.56(4) . ?
C13 C14 1.53(2) . ?
C14 C14 1.52(6) 3 ?
